data_7040635
loop_
_publ_author_name
'Zhang, Lei'
'Fang, Bo'
'Hou, Guohua'
'Ai, Lin'
'Ding, Wanjian'
'Walter, Marc D.'
'Zi, Guofu'

_publ_section_title
;
 Intrinsic reactivity of a uranium metallacyclopropene toward unsaturated
 organic molecules.
;
_journal_issue 41
_journal_name_full 'Dalton transactions (Cambridge, England : 2003)'
_journal_page_first 16441
_journal_page_last 16452
_journal_paper_doi 10.1039/c6dt03005j
_journal_volume 45
_journal_year 2016
_chemical_formula_moiety 'C44 H66 N3 U'
_chemical_formula_sum 'C44 H66 N3 U'
_chemical_formula_weight 875.02
_space_group_crystal_system triclinic
_space_group_IT_number 2
_space_group_name_Hall '-P 1'
_space_group_name_H-M_alt 'P -1'
_symmetry_space_group_name_Hall '-P 1'
_symmetry_space_group_name_H-M 'P -1'
_atom_sites_solution_hydrogens geom
_audit_block_doi 10.5517/ccdc.csd.cc1m76pr
_audit_creation_method SHELXL-2014/7
_audit_update_record
;
2016-09-07 deposited with the CCDC.
2016-09-12 downloaded from the CCDC.
;
_cell_angle_alpha 75.614(16)
_cell_angle_beta 76.097(17)
_cell_angle_gamma 74.444(14)
_cell_formula_units_Z 2
_cell_length_a 10.564(10)
_cell_length_b 13.462(12)
_cell_length_c 15.492(15)
_cell_measurement_reflns_used 4599
_cell_measurement_temperature 100(2)
_cell_measurement_theta_max 25.69
_cell_measurement_theta_min 2.29
_cell_volume 2020(3)
_computing_cell_refinement 'Bruker SAINT'
_computing_data_collection 'Bruker APEX2'
_computing_data_reduction 'Bruker SAINT'
_computing_molecular_graphics 'Bruker SHELXTL'
_computing_publication_material 'Bruker SHELXTL'
_computing_structure_refinement 'SHELXL-2014/7 (Sheldrick, 2014)'
_computing_structure_solution 'SHELXS-97 (Sheldrick 2008)'
_diffrn_ambient_temperature 100(2)
_diffrn_measured_fraction_theta_full 0.992
_diffrn_measured_fraction_theta_max 0.992
_diffrn_measurement_device_type 'Bruker APEX-II CCD'
_diffrn_measurement_method '\f and \w scans'
_diffrn_radiation_type MoK\a
_diffrn_radiation_wavelength 0.71073
_diffrn_reflns_av_R_equivalents 0.0589
_diffrn_reflns_av_unetI/netI 0.1020
_diffrn_reflns_Laue_measured_fraction_full 0.992
_diffrn_reflns_Laue_measured_fraction_max 0.992
_diffrn_reflns_limit_h_max 10
_diffrn_reflns_limit_h_min -12
_diffrn_reflns_limit_k_max 12
_diffrn_reflns_limit_k_min -16
_diffrn_reflns_limit_l_max 14
_diffrn_reflns_limit_l_min -18
_diffrn_reflns_number 11284
_diffrn_reflns_point_group_measured_fraction_full 0.992
_diffrn_reflns_point_group_measured_fraction_max 0.992
_diffrn_reflns_theta_full 25.242
_diffrn_reflns_theta_max 25.249
_diffrn_reflns_theta_min 1.602
_exptl_absorpt_coefficient_mu 4.050
_exptl_absorpt_correction_T_max 0.75
_exptl_absorpt_correction_T_min 0.50
_exptl_absorpt_correction_type multi-scan
_exptl_absorpt_process_details SADABS
_exptl_crystal_colour brown
_exptl_crystal_density_diffrn 1.439
_exptl_crystal_description block
_exptl_crystal_F_000 886
_exptl_crystal_size_max 0.200
_exptl_crystal_size_mid 0.200
_exptl_crystal_size_min 0.200
_refine_diff_density_max 3.236
_refine_diff_density_min -1.989
_refine_diff_density_rms 0.239
_refine_ls_extinction_method none
_refine_ls_goodness_of_fit_ref 1.010
_refine_ls_hydrogen_treatment constr
_refine_ls_matrix_type full
_refine_ls_number_parameters 486
_refine_ls_number_reflns 7259
_refine_ls_number_restraints 300
_refine_ls_restrained_S_all 1.006
_refine_ls_R_factor_all 0.0693
_refine_ls_R_factor_gt 0.0601
_refine_ls_shift/su_max 0.001
_refine_ls_shift/su_mean 0.000
_refine_ls_structure_factor_coef Fsqd
_refine_ls_weighting_details 'w=1/[\s^2^(Fo^2^)+(0.1122P)^2^] where P=(Fo^2^+2Fc^2^)/3'
_refine_ls_weighting_scheme calc
_refine_ls_wR_factor_gt 0.1617
_refine_ls_wR_factor_ref 0.1712
_reflns_Friedel_coverage 0.000
_reflns_number_gt 6261
_reflns_number_total 7259
_reflns_threshold_expression 'I > 2\s(I)'
_cod_data_source_file c6dt03005j2.cif
_cod_data_source_block compound11
_cod_depositor_comments 'Adding full bibliography for 7040629--7040640.cif.'
_cod_database_code 7040635
_shelx_shelxl_version_number 2014/7
_shelx_space_group_comment
; 
The symmetry employed for this shelxl refinement is uniquely defined 
by the following loop, which should always be used as a source of 
symmetry information in preference to the above space-group names. 
They are only intended as comments. 
;
_shelx_estimated_absorpt_t_min 0.498
_shelx_estimated_absorpt_t_max 0.498

loop_
_space_group_symop_operation_xyz
'x, y, z'
'-x, -y, -z'

loop_
_atom_site_label
_atom_site_type_symbol
_atom_site_fract_x
_atom_site_fract_y
_atom_site_fract_z
_atom_site_U_iso_or_equiv
_atom_site_adp_type
_atom_site_occupancy
_atom_site_site_symmetry_order
_atom_site_calc_flag
_atom_site_refinement_flags_posn
_atom_site_refinement_flags_adp
_atom_site_refinement_flags_occupancy
_atom_site_disorder_assembly
_atom_site_disorder_group
C1 C 0.5665(9) 0.1308(7) 0.2025(7) 0.027(2) Uani 1 1 d . U . . .
C2 C 0.6506(9) 0.1800(7) 0.1298(6) 0.0247(19) Uani 1 1 d . U . . .
C3 C 0.7789(9) 0.1147(7) 0.1196(6) 0.026(2) Uani 1 1 d . U . . .
C4 C 0.7755(10) 0.0229(7) 0.1860(7) 0.032(2) Uani 1 1 d . U . . .
C5 C 0.6442(9) 0.0354(7) 0.2388(7) 0.030(2) Uani 1 1 d . U . . .
C6 C 0.4199(10) 0.1711(9) 0.2300(9) 0.046(3) Uani 1 1 d . U . . .
H6A H 0.3725 0.1568 0.1889 0.068 Uiso 1 1 calc R U . . .
H6B H 0.4012 0.2471 0.2270 0.068 Uiso 1 1 calc R U . . .
H6C H 0.3897 0.1359 0.2921 0.068 Uiso 1 1 calc R U . . .
C7 C 0.6054(10) 0.2832(7) 0.0670(7) 0.031(2) Uani 1 1 d . U . . .
H7A H 0.5930 0.2690 0.0109 0.047 Uiso 1 1 calc R U . . .
H7B H 0.6734 0.3250 0.0527 0.047 Uiso 1 1 calc R U . . .
H7C H 0.5207 0.3222 0.0968 0.047 Uiso 1 1 calc R U . . .
C8 C 0.8968(11) 0.1355(9) 0.0453(8) 0.045(3) Uani 1 1 d . U . . .
H8A H 0.9795 0.0899 0.0631 0.067 Uiso 1 1 calc R U . . .
H8B H 0.9015 0.2093 0.0357 0.067 Uiso 1 1 calc R U . . .
H8C H 0.8856 0.1209 -0.0110 0.067 Uiso 1 1 calc R U . . .
C9 C 0.8827(11) -0.0787(8) 0.1917(8) 0.041(3) Uani 1 1 d . U . . .
H9A H 0.8689 -0.1232 0.1549 0.061 Uiso 1 1 calc R U . . .
H9B H 0.8771 -0.1160 0.2549 0.061 Uiso 1 1 calc R U . . .
H9C H 0.9711 -0.0622 0.1688 0.061 Uiso 1 1 calc R U . . .
C10 C 0.5906(12) -0.0479(9) 0.3140(9) 0.050(3) Uani 1 1 d . U . . .
H10A H 0.5093 -0.0144 0.3514 0.075 Uiso 1 1 calc R U . . .
H10B H 0.6582 -0.0839 0.3517 0.075 Uiso 1 1 calc R U . . .
H10C H 0.5698 -0.0990 0.2873 0.075 Uiso 1 1 calc R U . . .
C11 C 0.9229(9) 0.0344(8) 0.3827(7) 0.032(2) Uani 1 1 d . U . . .
C12 C 0.8396(10) 0.1055(9) 0.4400(7) 0.036(2) Uani 1 1 d . U . . .
C13 C 0.8723(10) 0.2047(8) 0.4032(8) 0.036(2) Uani 1 1 d . U . . .
C14 C 0.9770(9) 0.1916(7) 0.3237(7) 0.027(2) Uani 1 1 d . U . . .
C15 C 1.0025(8) 0.0872(7) 0.3154(7) 0.028(2) Uani 1 1 d . U . . .
C16 C 0.9266(11) -0.0820(9) 0.4102(9) 0.051(3) Uani 1 1 d . U . . .
H16A H 0.9838 -0.1177 0.3620 0.077 Uiso 1 1 calc R U . . .
H16B H 0.8358 -0.0932 0.4203 0.077 Uiso 1 1 calc R U . . .
H16C H 0.9625 -0.1106 0.4663 0.077 Uiso 1 1 calc R U . . .
C17 C 0.7494(14) 0.0757(12) 0.5291(8) 0.063(4) Uani 1 1 d . U . . .
H17A H 0.8039 0.0362 0.5748 0.094 Uiso 1 1 calc R U . . .
H17B H 0.6934 0.0321 0.5217 0.094 Uiso 1 1 calc R U . . .
H17C H 0.6922 0.1396 0.5489 0.094 Uiso 1 1 calc R U . . .
C18 C 0.8177(12) 0.3043(11) 0.4416(10) 0.056(3) Uani 1 1 d . U . . .
H18A H 0.7669 0.3582 0.3997 0.085 Uiso 1 1 calc R U . . .
H18B H 0.8920 0.3297 0.4496 0.085 Uiso 1 1 calc R U . . .
H18C H 0.7589 0.2892 0.5004 0.085 Uiso 1 1 calc R U . . .
C19 C 1.0526(10) 0.2732(8) 0.2710(9) 0.045(3) Uani 1 1 d . U . . .
H19A H 1.1401 0.2568 0.2888 0.068 Uiso 1 1 calc R U . . .
H19B H 1.0023 0.3423 0.2836 0.068 Uiso 1 1 calc R U . . .
H19C H 1.0652 0.2742 0.2061 0.068 Uiso 1 1 calc R U . . .
C20 C 1.1160(10) 0.0407(8) 0.2439(8) 0.041(3) Uani 1 1 d . U . . .
H20A H 1.1113 -0.0314 0.2455 0.062 Uiso 1 1 calc R U . . .
H20B H 1.2023 0.0404 0.2571 0.062 Uiso 1 1 calc R U . . .
H20C H 1.1068 0.0835 0.1836 0.062 Uiso 1 1 calc R U . . .
C21 C 0.5045(14) 0.2797(11) 0.3791(8) 0.056(3) Uani 1 1 d . U . . .
C22 C 0.3843(12) 0.3475(9) 0.4412(8) 0.044(3) Uani 1 1 d . U . . .
H22 H 0.3708 0.4242 0.4138 0.053 Uiso 1 1 calc R U . . .
C23 C 0.4208(15) 0.3249(14) 0.5392(10) 0.071(4) Uani 1 1 d . U . . .
H23A H 0.4346 0.2485 0.5650 0.085 Uiso 1 1 calc R U . . .
H23B H 0.5050 0.3467 0.5342 0.085 Uiso 1 1 calc R U . . .
C24 C 0.3058(15) 0.3865(14) 0.6034(11) 0.074(4) Uani 1 1 d . U . . .
H24A H 0.3287 0.3705 0.6645 0.089 Uiso 1 1 calc R U . . .
H24B H 0.2965 0.4630 0.5797 0.089 Uiso 1 1 calc R U . . .
C25 C 0.1803(12) 0.3587(10) 0.6103(9) 0.050(3) Uani 1 1 d . U . . .
H25A H 0.1085 0.4047 0.6460 0.060 Uiso 1 1 calc R U . . .
H25B H 0.1855 0.2853 0.6441 0.060 Uiso 1 1 calc R U . . .
C26 C 0.1431(14) 0.3680(13) 0.5210(11) 0.068(4) Uani 1 1 d . U . . .
H26A H 0.1195 0.4433 0.4924 0.082 Uiso 1 1 calc R U . . .
H26B H 0.0633 0.3384 0.5311 0.082 Uiso 1 1 calc R U . . .
C27 C 0.2573(10) 0.3103(10) 0.4562(8) 0.043(3) Uani 1 1 d . U . . .
H27A H 0.2742 0.2338 0.4818 0.052 Uiso 1 1 calc R U . . .
H27B H 0.2297 0.3216 0.3972 0.052 Uiso 1 1 calc R U . . .
C28 C 0.5414(13) 0.4222(9) 0.2537(10) 0.053(3) Uani 1 1 d . U . . .
C29 C 0.417(3) 0.505(2) 0.2429(19) 0.016(5) Uani 0.60(2) 1 d . U P A 1
H29 H 0.3478 0.4680 0.2836 0.020 Uiso 0.60(2) 1 calc R U P A 1
C30 C 0.392(2) 0.6009(17) 0.2854(14) 0.024(3) Uani 0.60(2) 1 d . U P A 1
H30A H 0.4206 0.5762 0.3448 0.029 Uiso 0.60(2) 1 calc R U P A 1
H30B H 0.4511 0.6470 0.2466 0.029 Uiso 0.60(2) 1 calc R U P A 1
C31 C 0.252(2) 0.6678(17) 0.3005(16) 0.050(6) Uani 0.60(2) 1 d . U P A 1
H31A H 0.1910 0.6272 0.3449 0.060 Uiso 0.60(2) 1 calc R U P A 1
H31B H 0.2513 0.7304 0.3236 0.060 Uiso 0.60(2) 1 calc R U P A 1
C32 C 0.213(3) 0.699(2) 0.213(2) 0.060(6) Uani 0.60(2) 1 d . U P A 1
H32A H 0.2707 0.7442 0.1717 0.072 Uiso 0.60(2) 1 calc R U P A 1
H32B H 0.1196 0.7408 0.2200 0.072 Uiso 0.60(2) 1 calc R U P A 1
C33 C 0.222(2) 0.6040(18) 0.1707(16) 0.037(5) Uani 0.60(2) 1 d . U P A 1
H33A H 0.1590 0.5607 0.2094 0.045 Uiso 0.60(2) 1 calc R U P A 1
H33B H 0.1965 0.6293 0.1101 0.045 Uiso 0.60(2) 1 calc R U P A 1
C34 C 0.3658(16) 0.5373(13) 0.1620(11) 0.031(4) Uani 0.60(2) 1 d . U P A 1
H34A H 0.3690 0.4739 0.1393 0.038 Uiso 0.60(2) 1 calc R U P A 1
H34B H 0.4249 0.5784 0.1160 0.038 Uiso 0.60(2) 1 calc R U P A 1
C29' C 0.405(5) 0.518(4) 0.259(3) 0.033(13) Uani 0.40(2) 1 d . U P A 2
H29' H 0.4332 0.5572 0.1960 0.040 Uiso 0.40(2) 1 calc R U P A 2
C30' C 0.401(3) 0.605(3) 0.302(2) 0.024(3) Uani 0.40(2) 1 d . U P A 2
H30C H 0.4914 0.6197 0.2925 0.029 Uiso 0.40(2) 1 calc R U P A 2
H30D H 0.3656 0.5897 0.3681 0.029 Uiso 0.40(2) 1 calc R U P A 2
C31' C 0.302(3) 0.702(2) 0.250(3) 0.051(8) Uani 0.40(2) 1 d . U P A 2
H31C H 0.2696 0.7569 0.2873 0.061 Uiso 0.40(2) 1 calc R U P A 2
H31D H 0.3545 0.7317 0.1922 0.061 Uiso 0.40(2) 1 calc R U P A 2
C32' C 0.177(4) 0.677(3) 0.229(3) 0.060(6) Uani 0.40(2) 1 d . U P A 2
H32C H 0.1070 0.6765 0.2844 0.072 Uiso 0.40(2) 1 calc R U P A 2
H32D H 0.1412 0.7366 0.1823 0.072 Uiso 0.40(2) 1 calc R U P A 2
C33' C 0.193(4) 0.585(3) 0.199(3) 0.051(11) Uani 0.40(2) 1 d . U P A 2
H33C H 0.2230 0.5990 0.1319 0.062 Uiso 0.40(2) 1 calc R U P A 2
H33D H 0.1040 0.5677 0.2106 0.062 Uiso 0.40(2) 1 calc R U P A 2
C34' C 0.284(2) 0.4924(19) 0.2354(18) 0.032(6) Uani 0.40(2) 1 d . U P A 2
H34C H 0.3168 0.4452 0.1910 0.039 Uiso 0.40(2) 1 calc R U P A 2
H34D H 0.2347 0.4544 0.2911 0.039 Uiso 0.40(2) 1 calc R U P A 2
C35 C 0.6787(13) 0.4289(9) 0.1965(8) 0.045(3) Uani 1 1 d . U . . .
C36 C 0.7107(9) 0.5266(7) 0.1414(7) 0.028(2) Uani 1 1 d . U . . .
H36 H 0.6329 0.5840 0.1586 0.034 Uiso 1 1 calc R U . . .
C37 C 0.7253(10) 0.5355(8) 0.0386(7) 0.034(2) Uani 1 1 d . U . . .
H37A H 0.8020 0.4803 0.0181 0.041 Uiso 1 1 calc R U . . .
H37B H 0.6437 0.5230 0.0263 0.041 Uiso 1 1 calc R U . . .
C38 C 0.7467(16) 0.6419(12) -0.0149(11) 0.070(4) Uani 1 1 d . U . . .
H38A H 0.7632 0.6417 -0.0805 0.084 Uiso 1 1 calc R U . . .
H38B H 0.6648 0.6962 -0.0009 0.084 Uiso 1 1 calc R U . . .
C39 C 0.8629(13) 0.6688(10) 0.0070(10) 0.055(3) Uani 1 1 d . U . . .
H39A H 0.8695 0.7410 -0.0255 0.066 Uiso 1 1 calc R U . . .
H39B H 0.9464 0.6200 -0.0148 0.066 Uiso 1 1 calc R U . . .
C40 C 0.8494(11) 0.6618(8) 0.1085(8) 0.041(3) Uani 1 1 d . U . . .
H40A H 0.9295 0.6771 0.1204 0.049 Uiso 1 1 calc R U . . .
H40B H 0.7701 0.7146 0.1299 0.049 Uiso 1 1 calc R U . . .
C41 C 0.8348(11) 0.5535(9) 0.1588(8) 0.043(3) Uani 1 1 d . U . . .
H41A H 0.8262 0.5493 0.2246 0.052 Uiso 1 1 calc R U . . .
H41B H 0.9160 0.5013 0.1390 0.052 Uiso 1 1 calc R U . . .
C42 C 0.512(2) 0.9235(17) 0.0872(16) 0.110(7) Uani 1 1 d . U . . .
H42 H 0.5211 0.8861 0.1469 0.132 Uiso 1 1 calc R U . . .
C43 C 0.393(2) 0.9540(17) 0.0506(16) 0.103(6) Uani 1 1 d . U . . .
H43 H 0.3262 0.9141 0.0723 0.124 Uiso 1 1 calc R U . . .
C44 C 0.377(3) 1.039(2) -0.014(2) 0.136(9) Uani 1 1 d . U . . .
H44 H 0.2891 1.0800 -0.0153 0.163 Uiso 1 1 calc R U . . .
N1 N 0.5456(10) 0.1768(9) 0.4006(7) 0.056(3) Uani 1 1 d . . . . .
N2 N 0.5506(11) 0.3207(8) 0.2955(8) 0.056(3) Uani 1 1 d . . . . .
N3 N 0.7808(13) 0.3396(9) 0.1958(9) 0.075(4) Uani 1 1 d . . . . .
U1 U 0.74266(3) 0.18273(2) 0.27981(2) 0.01918(15) Uani 1 1 d . . . . .

loop_
_atom_site_aniso_label
_atom_site_aniso_U_11
_atom_site_aniso_U_22
_atom_site_aniso_U_33
_atom_site_aniso_U_23
_atom_site_aniso_U_13
_atom_site_aniso_U_12
C1 0.021(4) 0.028(4) 0.029(5) -0.001(4) -0.005(4) -0.007(4)
C2 0.031(5) 0.025(4) 0.023(4) -0.001(3) -0.010(4) -0.013(4)
C3 0.035(5) 0.026(4) 0.023(4) -0.009(3) -0.006(4) -0.010(4)
C4 0.032(5) 0.024(4) 0.043(5) -0.011(4) -0.016(4) -0.001(4)
C5 0.028(4) 0.021(4) 0.040(5) 0.002(4) -0.005(4) -0.014(4)
C6 0.020(5) 0.041(6) 0.068(8) 0.014(5) -0.017(5) -0.008(4)
C7 0.038(5) 0.023(5) 0.032(5) -0.001(4) -0.016(4) -0.001(4)
C8 0.039(6) 0.042(6) 0.044(7) -0.009(5) 0.001(5) -0.001(5)
C9 0.041(6) 0.023(5) 0.059(7) -0.008(5) -0.014(5) -0.001(4)
C10 0.043(6) 0.035(6) 0.064(8) 0.018(5) -0.004(6) -0.025(5)
C11 0.022(4) 0.034(5) 0.036(5) -0.003(4) -0.010(4) -0.001(4)
C12 0.025(5) 0.048(5) 0.034(5) 0.006(4) -0.012(4) -0.013(4)
C13 0.031(5) 0.041(5) 0.040(5) -0.006(4) -0.017(4) -0.005(4)
C14 0.013(4) 0.029(4) 0.033(5) -0.004(4) -0.007(4) 0.006(3)
C15 0.013(4) 0.030(4) 0.034(5) 0.003(4) -0.004(3) -0.003(3)
C16 0.033(6) 0.038(6) 0.071(8) 0.025(6) -0.020(5) -0.013(5)
C17 0.056(8) 0.092(9) 0.035(7) 0.014(6) -0.013(6) -0.029(7)
C18 0.038(6) 0.075(8) 0.065(8) -0.032(7) -0.013(6) -0.006(6)
C19 0.028(5) 0.039(6) 0.072(8) 0.006(5) -0.021(5) -0.018(5)
C20 0.025(5) 0.037(6) 0.058(7) -0.004(5) -0.002(5) -0.010(4)
C21 0.071(7) 0.070(7) 0.036(6) -0.008(5) 0.000(5) -0.044(6)
C22 0.054(6) 0.044(5) 0.033(5) 0.007(4) 0.000(5) -0.030(5)
C23 0.058(7) 0.103(8) 0.060(7) -0.026(6) -0.006(6) -0.029(6)
C24 0.078(8) 0.095(8) 0.064(7) -0.036(6) -0.007(6) -0.032(7)
C25 0.043(6) 0.050(6) 0.051(6) -0.021(5) 0.005(5) -0.003(5)
C26 0.046(6) 0.087(8) 0.069(8) -0.037(6) -0.005(6) 0.004(6)
C27 0.027(5) 0.057(6) 0.047(6) -0.022(5) 0.001(4) -0.008(4)
C28 0.064(7) 0.033(5) 0.073(7) -0.014(5) -0.038(6) -0.005(5)
C29 0.011(8) 0.014(8) 0.019(9) -0.007(7) 0.006(6) 0.002(5)
C30 0.024(3) 0.024(3) 0.024(3) -0.0047(11) -0.0042(11) -0.0051(11)
C31 0.055(9) 0.045(9) 0.046(9) -0.011(7) -0.007(7) -0.003(7)
C32 0.054(9) 0.054(8) 0.065(8) -0.003(6) -0.013(6) -0.005(6)
C33 0.036(9) 0.033(8) 0.032(9) 0.009(7) -0.011(7) 0.000(7)
C34 0.028(7) 0.030(7) 0.030(7) -0.005(6) 0.002(6) -0.004(6)
C29' 0.032(15) 0.037(16) 0.032(16) -0.002(9) -0.007(9) -0.012(9)
C30' 0.024(3) 0.024(3) 0.024(3) -0.0047(11) -0.0042(11) -0.0051(11)
C31' 0.050(11) 0.039(11) 0.054(12) -0.011(8) 0.005(8) -0.004(8)
C32' 0.054(9) 0.054(8) 0.065(8) -0.003(6) -0.013(6) -0.005(6)
C33' 0.040(13) 0.053(13) 0.051(14) 0.001(9) -0.001(9) -0.012(9)
C34' 0.027(9) 0.037(10) 0.040(10) -0.008(7) -0.010(7) -0.013(7)
C35 0.064(6) 0.035(5) 0.044(6) 0.014(4) -0.023(5) -0.031(5)
C36 0.026(4) 0.028(4) 0.031(5) -0.011(4) 0.005(4) -0.009(4)
C37 0.027(5) 0.037(5) 0.038(5) 0.007(4) -0.010(4) -0.018(4)
C38 0.074(7) 0.069(7) 0.066(7) 0.029(6) -0.034(6) -0.036(6)
C39 0.045(6) 0.049(6) 0.070(7) 0.015(5) -0.018(5) -0.027(5)
C40 0.038(5) 0.029(5) 0.055(6) -0.004(4) -0.008(5) -0.013(4)
C41 0.047(6) 0.046(5) 0.041(6) -0.011(5) -0.003(5) -0.019(5)
C42 0.122(10) 0.106(10) 0.103(10) -0.025(8) -0.029(8) -0.015(8)
C43 0.099(10) 0.099(9) 0.116(10) -0.025(8) -0.018(8) -0.026(8)
C44 0.123(12) 0.136(12) 0.149(12) -0.018(9) -0.038(9) -0.027(9)
N1 0.042(6) 0.073(7) 0.033(6) 0.005(5) -0.002(4) 0.000(5)
N2 0.051(6) 0.053(6) 0.065(8) -0.004(5) -0.017(5) -0.014(5)
N3 0.094(9) 0.047(6) 0.109(10) 0.028(6) -0.077(8) -0.046(7)
U1 0.0130(2) 0.0183(2) 0.0231(2) -0.00166(13) -0.00258(13) -0.00123(13)

loop_
_atom_type_symbol
_atom_type_description
_atom_type_scat_dispersion_real
_atom_type_scat_dispersion_imag
_atom_type_scat_source
C C 0.0033 0.0016 'International Tables Vol C Tables 4.2.6.8 and 6.1.1.4'
H H 0.0000 0.0000 'International Tables Vol C Tables 4.2.6.8 and 6.1.1.4'
N N 0.0061 0.0033 'International Tables Vol C Tables 4.2.6.8 and 6.1.1.4'
U U -9.6767 9.6646 'International Tables Vol C Tables 4.2.6.8 and 6.1.1.4'

loop_
_geom_angle_atom_site_label_1
_geom_angle_atom_site_label_2
_geom_angle_atom_site_label_3
_geom_angle
_geom_angle_site_symmetry_1
_geom_angle_site_symmetry_3
C5 C1 C2 106.9(8) . .
C5 C1 C6 127.4(9) . .
C2 C1 C6 125.6(9) . .
C5 C1 U1 74.5(5) . .
C2 C1 U1 74.6(5) . .
C6 C1 U1 119.7(7) . .
C1 C2 C3 109.4(8) . .
C1 C2 C7 124.8(9) . .
C3 C2 C7 125.6(9) . .
C1 C2 U1 75.8(5) . .
C3 C2 U1 76.2(5) . .
C7 C2 U1 119.1(6) . .
C4 C3 C2 107.6(8) . .
C4 C3 C8 126.1(9) . .
C2 C3 C8 126.1(9) . .
C4 C3 U1 76.4(5) . .
C2 C3 U1 74.3(5) . .
C8 C3 U1 119.2(6) . .
C3 C4 C5 107.1(8) . .
C3 C4 C9 126.9(10) . .
C5 C4 C9 125.3(9) . .
C3 C4 U1 74.4(5) . .
C5 C4 U1 73.0(5) . .
C9 C4 U1 125.8(7) . .
C1 C5 C4 108.9(8) . .
C1 C5 C10 124.7(9) . .
C4 C5 C10 125.8(9) . .
C1 C5 U1 76.1(5) . .
C4 C5 U1 77.2(5) . .
C10 C5 U1 120.1(8) . .
C1 C6 H6A 109.5 . .
C1 C6 H6B 109.5 . .
H6A C6 H6B 109.5 . .
C1 C6 H6C 109.5 . .
H6A C6 H6C 109.5 . .
H6B C6 H6C 109.5 . .
C2 C7 H7A 109.5 . .
C2 C7 H7B 109.5 . .
H7A C7 H7B 109.5 . .
C2 C7 H7C 109.5 . .
H7A C7 H7C 109.5 . .
H7B C7 H7C 109.5 . .
C3 C8 H8A 109.5 . .
C3 C8 H8B 109.5 . .
H8A C8 H8B 109.5 . .
C3 C8 H8C 109.5 . .
H8A C8 H8C 109.5 . .
H8B C8 H8C 109.5 . .
C4 C9 H9A 109.5 . .
C4 C9 H9B 109.5 . .
H9A C9 H9B 109.5 . .
C4 C9 H9C 109.5 . .
H9A C9 H9C 109.5 . .
H9B C9 H9C 109.5 . .
C5 C10 H10A 109.5 . .
C5 C10 H10B 109.5 . .
H10A C10 H10B 109.5 . .
C5 C10 H10C 109.5 . .
H10A C10 H10C 109.5 . .
H10B C10 H10C 109.5 . .
C15 C11 C12 108.8(9) . .
C15 C11 C16 130.0(10) . .
C12 C11 C16 120.5(10) . .
C15 C11 U1 76.0(6) . .
C12 C11 U1 72.8(5) . .
C16 C11 U1 124.8(7) . .
C13 C12 C11 107.0(9) . .
C13 C12 C17 126.5(11) . .
C11 C12 C17 125.9(11) . .
C13 C12 U1 73.1(6) . .
C11 C12 U1 77.4(6) . .
C17 C12 U1 121.7(7) . .
C12 C13 C14 106.7(9) . .
C12 C13 C18 127.4(11) . .
C14 C13 C18 125.7(10) . .
C12 C13 U1 77.1(6) . .
C14 C13 U1 76.3(6) . .
C18 C13 U1 116.0(7) . .
C15 C14 C13 107.1(9) . .
C15 C14 C19 127.8(9) . .
C13 C14 C19 124.5(9) . .
C15 C14 U1 78.2(5) . .
C13 C14 U1 72.9(5) . .
C19 C14 U1 120.9(6) . .
C11 C15 C14 110.3(9) . .
C11 C15 C20 126.9(9) . .
C14 C15 C20 122.4(8) . .
C11 C15 U1 76.3(5) . .
C14 C15 U1 73.0(5) . .
C20 C15 U1 122.2(7) . .
C11 C16 H16A 109.5 . .
C11 C16 H16B 109.5 . .
H16A C16 H16B 109.5 . .
C11 C16 H16C 109.5 . .
H16A C16 H16C 109.5 . .
H16B C16 H16C 109.5 . .
C12 C17 H17A 109.5 . .
C12 C17 H17B 109.5 . .
H17A C17 H17B 109.5 . .
C12 C17 H17C 109.5 . .
H17A C17 H17C 109.5 . .
H17B C17 H17C 109.5 . .
C13 C18 H18A 109.5 . .
C13 C18 H18B 109.5 . .
H18A C18 H18B 109.5 . .
C13 C18 H18C 109.5 . .
H18A C18 H18C 109.5 . .
H18B C18 H18C 109.5 . .
C14 C19 H19A 109.5 . .
C14 C19 H19B 109.5 . .
H19A C19 H19B 109.5 . .
C14 C19 H19C 109.5 . .
H19A C19 H19C 109.5 . .
H19B C19 H19C 109.5 . .
C15 C20 H20A 109.5 . .
C15 C20 H20B 109.5 . .
H20A C20 H20B 109.5 . .
C15 C20 H20C 109.5 . .
H20A C20 H20C 109.5 . .
H20B C20 H20C 109.5 . .
N2 C21 N1 114.2(12) . .
N2 C21 C22 121.0(12) . .
N1 C21 C22 123.5(10) . .
N2 C21 U1 57.7(7) . .
N1 C21 U1 61.3(7) . .
C22 C21 U1 169.2(8) . .
C27 C22 C23 105.2(9) . .
C27 C22 C21 110.9(9) . .
C23 C22 C21 107.9(11) . .
C27 C22 H22 110.9 . .
C23 C22 H22 110.9 . .
C21 C22 H22 110.9 . .
C24 C23 C22 110.3(12) . .
C24 C23 H23A 109.6 . .
C22 C23 H23A 109.6 . .
C24 C23 H23B 109.6 . .
C22 C23 H23B 109.6 . .
H23A C23 H23B 108.1 . .
C25 C24 C23 111.1(11) . .
C25 C24 H24A 109.4 . .
C23 C24 H24A 109.4 . .
C25 C24 H24B 109.4 . .
C23 C24 H24B 109.4 . .
H24A C24 H24B 108.0 . .
C24 C25 C26 114.1(12) . .
C24 C25 H25A 108.7 . .
C26 C25 H25A 108.7 . .
C24 C25 H25B 108.7 . .
C26 C25 H25B 108.7 . .
H25A C25 H25B 107.6 . .
C25 C26 C27 112.2(11) . .
C25 C26 H26A 109.2 . .
C27 C26 H26A 109.2 . .
C25 C26 H26B 109.2 . .
C27 C26 H26B 109.2 . .
H26A C26 H26B 107.9 . .
C22 C27 C26 112.2(11) . .
C22 C27 H27A 109.2 . .
C26 C27 H27A 109.2 . .
C22 C27 H27B 109.2 . .
C26 C27 H27B 109.2 . .
H27A C27 H27B 107.9 . .
N2 C28 C29 127.5(15) . .
N2 C28 C35 106.0(10) . .
C29 C28 C35 124.4(14) . .
N2 C28 C29' 127(2) . .
C35 C28 C29' 127(2) . .
C34 C29 C28 123(2) . .
C34 C29 C30 108.4(19) . .
C28 C29 C30 118(2) . .
C34 C29 H29 100.8 . .
C28 C29 H29 100.8 . .
C30 C29 H29 100.8 . .
C31 C30 C29 118.9(19) . .
C31 C30 H30A 107.6 . .
C29 C30 H30A 107.6 . .
C31 C30 H30B 107.6 . .
C29 C30 H30B 107.6 . .
H30A C30 H30B 107.0 . .
C32 C31 C30 106(2) . .
C32 C31 H31A 110.6 . .
C30 C31 H31A 110.6 . .
C32 C31 H31B 110.6 . .
C30 C31 H31B 110.6 . .
H31A C31 H31B 108.7 . .
C31 C32 C33 113(2) . .
C31 C32 H32A 109.0 . .
C33 C32 H32A 109.0 . .
C31 C32 H32B 109.0 . .
C33 C32 H32B 109.0 . .
H32A C32 H32B 107.8 . .
C34 C33 C32 109.1(19) . .
C34 C33 H33A 109.9 . .
C32 C33 H33A 109.9 . .
C34 C33 H33B 109.9 . .
C32 C33 H33B 109.9 . .
H33A C33 H33B 108.3 . .
C29 C34 C33 114.9(18) . .
C29 C34 H34A 108.5 . .
C33 C34 H34A 108.5 . .
C29 C34 H34B 108.5 . .
C33 C34 H34B 108.5 . .
H34A C34 H34B 107.5 . .
C30' C29' C34' 127(4) . .
C30' C29' C28 118(4) . .
C34' C29' C28 114(3) . .
C30' C29' H29' 94.0 . .
C34' C29' H29' 94.0 . .
C28 C29' H29' 94.0 . .
C29' C30' C31' 102(3) . .
C29' C30' H30C 111.4 . .
C31' C30' H30C 111.4 . .
C29' C30' H30D 111.4 . .
C31' C30' H30D 111.4 . .
H30C C30' H30D 109.2 . .
C32' C31' C30' 117(3) . .
C32' C31' H31C 108.0 . .
C30' C31' H31C 108.0 . .
C32' C31' H31D 108.0 . .
C30' C31' H31D 108.0 . .
H31C C31' H31D 107.2 . .
C33' C32' C31' 118(3) . .
C33' C32' H32C 107.7 . .
C31' C32' H32C 107.7 . .
C33' C32' H32D 107.7 . .
C31' C32' H32D 107.7 . .
H32C C32' H32D 107.1 . .
C32' C33' C34' 118(4) . .
C32' C33' H33C 107.7 . .
C34' C33' H33C 107.7 . .
C32' C33' H33D 107.7 . .
C34' C33' H33D 107.7 . .
H33C C33' H33D 107.1 . .
C33' C34' C29' 113(3) . .
C33' C34' H34C 109.1 . .
C29' C34' H34C 109.1 . .
C33' C34' H34D 109.1 . .
C29' C34' H34D 109.1 . .
H34C C34' H34D 107.8 . .
N3 C35 C36 116.7(11) . .
N3 C35 C28 120.1(10) . .
C36 C35 C28 123.2(11) . .
C35 C36 C37 114.5(8) . .
C35 C36 C41 115.0(9) . .
C37 C36 C41 108.4(8) . .
C35 C36 H36 106.1 . .
C37 C36 H36 106.1 . .
C41 C36 H36 106.1 . .
C38 C37 C36 112.4(10) . .
C38 C37 H37A 109.1 . .
C36 C37 H37A 109.1 . .
C38 C37 H37B 109.1 . .
C36 C37 H37B 109.1 . .
H37A C37 H37B 107.9 . .
C39 C38 C37 111.4(10) . .
C39 C38 H38A 109.3 . .
C37 C38 H38A 109.3 . .
C39 C38 H38B 109.3 . .
C37 C38 H38B 109.3 . .
H38A C38 H38B 108.0 . .
C38 C39 C40 112.2(11) . .
C38 C39 H39A 109.2 . .
C40 C39 H39A 109.2 . .
C38 C39 H39B 109.2 . .
C40 C39 H39B 109.2 . .
H39A C39 H39B 107.9 . .
C41 C40 C39 109.6(9) . .
C41 C40 H40A 109.7 . .
C39 C40 H40A 109.7 . .
C41 C40 H40B 109.7 . .
C39 C40 H40B 109.7 . .
H40A C40 H40B 108.2 . .
C40 C41 C36 111.2(10) . .
C40 C41 H41A 109.4 . .
C36 C41 H41A 109.4 . .
C40 C41 H41B 109.4 . .
C36 C41 H41B 109.4 . .
H41A C41 H41B 108.0 . .
C43 C42 C44 108(2) . 2_675
C43 C42 H42 126.0 . .
C44 C42 H42 126.0 2_675 .
C44 C43 C42 119(2) . .
C44 C43 H43 120.6 . .
C42 C43 H43 120.6 . .
C43 C44 C42 126(2) . 2_675
C43 C44 H44 117.1 . .
C42 C44 H44 117.1 2_675 .
C21 N1 U1 90.5(8) . .
C21 N2 C28 130.2(13) . .
C21 N2 U1 94.5(9) . .
C28 N2 U1 126.2(9) . .
C35 N3 U1 119.9(9) . .
N3 U1 N2 67.8(4) . .
N3 U1 N1 120.2(5) . .
N2 U1 N1 54.5(4) . .
N3 U1 C13 88.5(3) . .
N2 U1 C13 100.7(4) . .
N1 U1 C13 87.7(4) . .
N3 U1 C5 130.3(3) . .
N2 U1 C5 101.9(3) . .
N1 U1 C5 79.6(4) . .
C13 U1 C5 140.3(3) . .
N3 U1 C2 81.9(3) . .
N2 U1 C2 82.2(3) . .
N1 U1 C2 103.2(3) . .
C13 U1 C2 168.1(3) . .
C5 U1 C2 48.4(3) . .
N3 U1 C1 106.1(3) . .
N2 U1 C1 76.5(3) . .
N1 U1 C1 76.5(3) . .
C13 U1 C1 162.3(3) . .
C5 U1 C1 29.4(3) . .
C2 U1 C1 29.5(3) . .
N3 U1 C14 77.2(3) . .
N2 U1 C14 120.7(3) . .
N1 U1 C14 118.2(3) . .
C13 U1 C14 30.8(3) . .
C5 U1 C14 136.8(3) . .
C2 U1 C14 138.6(3) . .
C1 U1 C14 161.5(3) . .
N3 U1 C3 88.1(4) . .
N2 U1 C3 111.2(3) . .
N1 U1 C3 124.5(3) . .
C13 U1 C3 143.8(3) . .
C5 U1 C3 48.8(3) . .
C2 U1 C3 29.5(3) . .
C1 U1 C3 49.0(3) . .
C14 U1 C3 113.9(3) . .
N3 U1 C12 118.4(3) . .
N2 U1 C12 111.5(4) . .
N1 U1 C12 74.2(3) . .
C13 U1 C12 29.9(3) . .
C5 U1 C12 110.7(3) . .
C2 U1 C12 158.3(3) . .
C1 U1 C12 134.7(3) . .
C14 U1 C12 49.2(3) . .
C3 U1 C12 135.8(3) . .
N3 U1 C4 116.9(4) . .
N2 U1 C4 125.0(3) . .
N1 U1 C4 108.5(4) . .
C13 U1 C4 132.9(3) . .
C5 U1 C4 29.8(3) . .
C2 U1 C4 48.3(3) . .
C1 U1 C4 48.8(3) . .
C14 U1 C4 113.1(3) . .
C3 U1 C4 29.2(3) . .
C12 U1 C4 111.3(3) . .
N3 U1 C21 92.0(5) . .
N2 U1 C21 27.8(4) . .
N1 U1 C21 28.2(3) . .
C13 U1 C21 88.2(4) . .
C5 U1 C21 97.1(3) . .
C2 U1 C21 99.2(3) . .
C1 U1 C21 81.6(3) . .
C14 U1 C21 116.8(3) . .
C3 U1 C21 128.0(3) . .
C12 U1 C21 88.3(4) . .
C4 U1 C21 126.6(3) . .

loop_
_geom_bond_atom_site_label_1
_geom_bond_atom_site_label_2
_geom_bond_distance
_geom_bond_site_symmetry_2
C1 C5 1.392(13) .
C1 C2 1.400(13) .
C1 C6 1.490(13) .
C1 U1 2.752(9) .
C2 C3 1.400(13) .
C2 C7 1.517(13) .
C2 U1 2.737(9) .
C3 C4 1.400(13) .
C3 C8 1.514(14) .
C3 U1 2.762(9) .
C4 C5 1.421(14) .
C4 C9 1.523(13) .
C4 U1 2.788(9) .
C5 C10 1.519(13) .
C5 U1 2.733(9) .
C6 H6A 0.9800 .
C6 H6B 0.9800 .
C6 H6C 0.9800 .
C7 H7A 0.9800 .
C7 H7B 0.9800 .
C7 H7C 0.9800 .
C8 H8A 0.9800 .
C8 H8B 0.9800 .
C8 H8C 0.9800 .
C9 H9A 0.9800 .
C9 H9B 0.9800 .
C9 H9C 0.9800 .
C10 H10A 0.9800 .
C10 H10B 0.9800 .
C10 H10C 0.9800 .
C11 C15 1.353(13) .
C11 C12 1.439(15) .
C11 C16 1.510(14) .
C11 U1 2.827(10) .
C12 C13 1.415(15) .
C12 C17 1.508(16) .
C12 U1 2.767(10) .
C13 C14 1.455(15) .
C13 C18 1.517(16) .
C13 U1 2.715(10) .
C14 C15 1.392(13) .
C14 C19 1.491(14) .
C14 U1 2.759(9) .
C15 C20 1.535(14) .
C15 U1 2.824(9) .
C16 H16A 0.9800 .
C16 H16B 0.9800 .
C16 H16C 0.9800 .
C17 H17A 0.9800 .
C17 H17B 0.9800 .
C17 H17C 0.9800 .
C18 H18A 0.9800 .
C18 H18B 0.9800 .
C18 H18C 0.9800 .
C19 H19A 0.9800 .
C19 H19B 0.9800 .
C19 H19C 0.9800 .
C20 H20A 0.9800 .
C20 H20B 0.9800 .
C20 H20C 0.9800 .
C21 N2 1.306(16) .
C21 N1 1.318(17) .
C21 C22 1.612(18) .
C21 U1 2.789(14) .
C22 C27 1.502(15) .
C22 C23 1.592(18) .
C22 H22 1.0000 .
C23 C24 1.56(2) .
C23 H23A 0.9900 .
C23 H23B 0.9900 .
C24 C25 1.445(18) .
C24 H24A 0.9900 .
C24 H24B 0.9900 .
C25 C26 1.495(19) .
C25 H25A 0.9900 .
C25 H25B 0.9900 .
C26 C27 1.539(16) .
C26 H26A 0.9900 .
C26 H26B 0.9900 .
C27 H27A 0.9900 .
C27 H27B 0.9900 .
C28 N2 1.347(16) .
C28 C29 1.49(3) .
C28 C35 1.519(19) .
C28 C29' 1.66(5) .
C29 C34 1.41(3) .
C29 C30 1.52(3) .
C29 H29 1.0000 .
C30 C31 1.50(3) .
C30 H30A 0.9900 .
C30 H30B 0.9900 .
C31 C32 1.44(4) .
C31 H31A 0.9900 .
C31 H31B 0.9900 .
C32 C33 1.55(4) .
C32 H32A 0.9900 .
C32 H32B 0.9900 .
C33 C34 1.54(3) .
C33 H33A 0.9900 .
C33 H33B 0.9900 .
C34 H34A 0.9900 .
C34 H34B 0.9900 .
C29' C30' 1.48(6) .
C29' C34' 1.56(6) .
C29' H29' 1.0000 .
C30' C31' 1.61(4) .
C30' H30C 0.9900 .
C30' H30D 0.9900 .
C31' C32' 1.57(6) .
C31' H31C 0.9900 .
C31' H31D 0.9900 .
C32' C33' 1.39(6) .
C32' H32C 0.9900 .
C32' H32D 0.9900 .
C33' C34' 1.43(5) .
C33' H33C 0.9900 .
C33' H33D 0.9900 .
C34' H34C 0.9900 .
C34' H34D 0.9900 .
C35 N3 1.384(17) .
C35 C36 1.454(13) .
C36 C37 1.540(14) .
C36 C41 1.547(14) .
C36 H36 1.0000 .
C37 C38 1.511(15) .
C37 H37A 0.9900 .
C37 H37B 0.9900 .
C38 C39 1.500(18) .
C38 H38A 0.9900 .
C38 H38B 0.9900 .
C39 C40 1.525(18) .
C39 H39A 0.9900 .
C39 H39B 0.9900 .
C40 C41 1.502(15) .
C40 H40A 0.9900 .
C40 H40B 0.9900 .
C41 H41A 0.9900 .
C41 H41B 0.9900 .
C42 C43 1.42(3) .
C42 C44 1.51(3) 2_675
C42 H42 0.9500 .
C43 C44 1.33(3) .
C43 H43 0.9500 .
C44 C42 1.51(3) 2_675
C44 H44 0.9500 .
N1 U1 2.447(10) .
N2 U1 2.364(11) .
N3 U1 2.270(11) .
